data_4118135
loop_
_publ_author_name
'Daniel T. Chase'
'Aaron G. Fix'
'Seok Ju Kang'
'Bradley D. Rose'
'Christopher D. Weber'
'Yu Zhong'
'Lev N. Zakharov'
'Mark C. Lonergan'
'Colin Nuckolls'
'Michael M. Haley'

_publ_section_title
;
 6,12-Diarylindeno[1,2-b]fluorenes: Syntheses, Photophysics, and Ambipolar
 OFETs
;
_journal_name_full 'Journal of the American Chemical Society'
_journal_page_first 10349
_journal_page_last 10352
_journal_paper_doi 10.1021/ja303402p
_journal_volume 134
_journal_year 2012
_chemical_formula_sum 'C38 H32'
_chemical_formula_weight 488.64
_chemical_name_systematic
;
 ?
;
_space_group_IT_number 14
_symmetry_cell_setting monoclinic
_symmetry_space_group_name_Hall '-P 2ybc'
_symmetry_space_group_name_H-M 'P 1 21/c 1'
_atom_sites_solution_hydrogens geom
_atom_sites_solution_primary direct
_atom_sites_solution_secondary difmap
_audit_creation_method SHELXLTL
_cell_angle_alpha 90.00
_cell_angle_beta 109.016(6)
_cell_angle_gamma 90.00
_cell_formula_units_Z 2
_cell_length_a 14.517(5)
_cell_length_b 7.166(3)
_cell_length_c 13.861(5)
_cell_measurement_reflns_used 2012
_cell_measurement_temperature 173(2)
_cell_measurement_theta_max 22.63
_cell_measurement_theta_min 2.97
_cell_volume 1363.3(9)
_computing_cell_refinement 'Bruker SAINT'
_computing_data_collection 'Bruker SMART'
_computing_data_reduction 'Bruker SAINT'
_computing_molecular_graphics 'Bruker SHELXTL'
_computing_publication_material 'Bruker SHELXTL'
_computing_structure_refinement 'Bruker SHELXTL'
_computing_structure_solution 'Bruker SHELXTL'
_diffrn_ambient_temperature 173(2)
_diffrn_measured_fraction_theta_full 0.999
_diffrn_measured_fraction_theta_max 0.999
_diffrn_measurement_device_type 'Bruker Apex CCD area detector'
_diffrn_measurement_method 'phi and omega scans'
_diffrn_radiation_monochromator graphite
_diffrn_radiation_source 'fine-focus sealed tube'
_diffrn_radiation_type MoK\a
_diffrn_radiation_wavelength 0.71073
_diffrn_reflns_av_R_equivalents 0.0447
_diffrn_reflns_av_sigmaI/netI 0.0342
_diffrn_reflns_limit_h_max 17
_diffrn_reflns_limit_h_min -17
_diffrn_reflns_limit_k_max 8
_diffrn_reflns_limit_k_min -8
_diffrn_reflns_limit_l_max 16
_diffrn_reflns_limit_l_min -16
_diffrn_reflns_number 12613
_diffrn_reflns_theta_full 25.00
_diffrn_reflns_theta_max 25.00
_diffrn_reflns_theta_min 1.48
_exptl_absorpt_coefficient_mu 0.067
_exptl_absorpt_correction_T_max 0.9980
_exptl_absorpt_correction_T_min 0.9750
_exptl_absorpt_correction_type multi-scan
_exptl_absorpt_process_details SADABS
_exptl_crystal_colour red
_exptl_crystal_density_diffrn 1.190
_exptl_crystal_description plate
_exptl_crystal_F_000 520
_exptl_crystal_size_max 0.38
_exptl_crystal_size_mid 0.20
_exptl_crystal_size_min 0.03
_refine_diff_density_max 0.248
_refine_diff_density_min -0.189
_refine_diff_density_rms 0.039
_refine_ls_extinction_method none
_refine_ls_goodness_of_fit_ref 1.065
_refine_ls_hydrogen_treatment constr
_refine_ls_matrix_type full
_refine_ls_number_parameters 172
_refine_ls_number_reflns 2406
_refine_ls_number_restraints 0
_refine_ls_restrained_S_all 1.065
_refine_ls_R_factor_all 0.0617
_refine_ls_R_factor_gt 0.0456
_refine_ls_shift/su_max 0.000
_refine_ls_shift/su_mean 0.000
_refine_ls_structure_factor_coef Fsqd
_refine_ls_weighting_details 'calc w=1/[\s^2^(Fo^2^)+(0.0473P)^2^+0.6731P] where P=(Fo^2^+2Fc^2^)/3'
_refine_ls_weighting_scheme calc
_refine_ls_wR_factor_gt 0.1095
_refine_ls_wR_factor_ref 0.1189
_reflns_number_gt 1922
_reflns_number_total 2406
_reflns_threshold_expression >2sigma(I)
_cod_data_source_file ja303402p_si_002.cif
_cod_data_source_block mh84a
_cod_original_cell_volume 1363.4(9)
_cod_database_code 4118135

loop_
_symmetry_equiv_pos_as_xyz
'x, y, z'
'-x, y+1/2, -z+1/2'
'-x, -y, -z'
'x, -y-1/2, z-1/2'

loop_
_atom_site_label
_atom_site_type_symbol
_atom_site_fract_x
_atom_site_fract_y
_atom_site_fract_z
_atom_site_U_iso_or_equiv
_atom_site_adp_type
_atom_site_occupancy
_atom_site_symmetry_multiplicity
_atom_site_calc_flag
_atom_site_refinement_flags
C1 C 0.05820(13) 0.6170(2) -0.04311(14) 0.0222(4) Uani 1 1 d .
H1A H 0.0967 0.6944 -0.0705 0.027 Uiso 1 1 calc R
C2 C 0.08905(12) 0.5728(2) 0.06354(13) 0.0211(4) Uani 1 1 d .
C3 C 0.02751(12) 0.4548(2) 0.10391(13) 0.0206(4) Uani 1 1 d .
C4 C 0.07735(12) 0.4396(2) 0.21438(13) 0.0216(4) Uani 1 1 d .
C5 C 0.16478(12) 0.5427(2) 0.23706(13) 0.0207(4) Uani 1 1 d .
C6 C 0.17167(12) 0.6236(2) 0.14208(14) 0.0215(4) Uani 1 1 d .
C7 C 0.22764(13) 0.5546(3) 0.33695(14) 0.0244(4) Uani 1 1 d .
H7A H 0.2868 0.6229 0.3526 0.029 Uiso 1 1 calc R
C8 C 0.20207(14) 0.4647(3) 0.41324(14) 0.0268(4) Uani 1 1 d .
H8A H 0.2445 0.4711 0.4818 0.032 Uiso 1 1 calc R
C9 C 0.11539(14) 0.3653(3) 0.39110(14) 0.0276(5) Uani 1 1 d .
H9A H 0.0990 0.3060 0.4446 0.033 Uiso 1 1 calc R
C10 C 0.05228(13) 0.3519(3) 0.29106(14) 0.0249(4) Uani 1 1 d .
H10A H -0.0069 0.2837 0.2759 0.030 Uiso 1 1 calc R
C11 C 0.25737(12) 0.7317(3) 0.13757(13) 0.0221(4) Uani 1 1 d .
C12 C 0.27853(13) 0.9076(3) 0.18537(14) 0.0258(4) Uani 1 1 d .
C13 C 0.36383(14) 0.9986(3) 0.18767(14) 0.0308(5) Uani 1 1 d .
H13A H 0.3787 1.1157 0.2212 0.037 Uiso 1 1 calc R
C14 C 0.42828(14) 0.9234(3) 0.14230(14) 0.0324(5) Uani 1 1 d .
C15 C 0.40509(13) 0.7524(3) 0.09396(14) 0.0309(5) Uani 1 1 d .
H15A H 0.4477 0.7003 0.0616 0.037 Uiso 1 1 calc R
C16 C 0.32133(13) 0.6538(3) 0.09109(14) 0.0258(4) Uani 1 1 d .
C17 C 0.20776(15) 1.0027(3) 0.22855(17) 0.0365(5) Uani 1 1 d .
H17A H 0.2348 1.1227 0.2585 0.055 Uiso 1 1 calc R
H17B H 0.1966 0.9235 0.2813 0.055 Uiso 1 1 calc R
H17C H 0.1459 1.0236 0.1739 0.055 Uiso 1 1 calc R
C18 C 0.52045(16) 1.0240(4) 0.14632(18) 0.0498(7) Uani 1 1 d .
H18A H 0.5562 0.9502 0.1107 0.075 Uiso 1 1 calc R
H18B H 0.5611 1.0413 0.2176 0.075 Uiso 1 1 calc R
H18C H 0.5041 1.1461 0.1133 0.075 Uiso 1 1 calc R
C19 C 0.30295(15) 0.4651(3) 0.04065(17) 0.0366(5) Uani 1 1 d .
H19A H 0.3553 0.4356 0.0129 0.055 Uiso 1 1 calc R
H19B H 0.2404 0.4665 -0.0148 0.055 Uiso 1 1 calc R
H19C H 0.3012 0.3703 0.0910 0.055 Uiso 1 1 calc R

loop_
_atom_site_aniso_label
_atom_site_aniso_U_11
_atom_site_aniso_U_22
_atom_site_aniso_U_33
_atom_site_aniso_U_23
_atom_site_aniso_U_13
_atom_site_aniso_U_12
C1 0.0211(10) 0.0216(9) 0.0251(10) 0.0010(8) 0.0091(8) -0.0018(7)
C2 0.0185(9) 0.0197(9) 0.0244(10) -0.0009(7) 0.0060(7) -0.0002(7)
C3 0.0183(9) 0.0194(9) 0.0239(9) 0.0002(7) 0.0068(7) 0.0010(7)
C4 0.0207(9) 0.0191(9) 0.0245(10) -0.0005(7) 0.0068(8) 0.0020(7)
C5 0.0193(9) 0.0198(9) 0.0230(9) -0.0013(7) 0.0069(7) 0.0027(7)
C6 0.0197(9) 0.0202(9) 0.0250(10) -0.0010(7) 0.0079(8) 0.0003(7)
C7 0.0188(9) 0.0251(10) 0.0276(10) -0.0028(8) 0.0054(8) -0.0007(8)
C8 0.0281(10) 0.0277(10) 0.0210(10) 0.0002(8) 0.0028(8) 0.0030(8)
C9 0.0317(11) 0.0271(10) 0.0244(10) 0.0038(8) 0.0097(9) 0.0011(8)
C10 0.0223(10) 0.0234(10) 0.0298(11) 0.0008(8) 0.0093(8) -0.0019(8)
C11 0.0194(9) 0.0257(10) 0.0187(9) 0.0019(8) 0.0028(7) -0.0036(8)
C12 0.0253(10) 0.0280(10) 0.0211(10) 0.0007(8) 0.0037(8) -0.0037(8)
C13 0.0339(11) 0.0306(11) 0.0236(10) -0.0017(8) 0.0035(8) -0.0100(9)
C14 0.0250(10) 0.0457(12) 0.0238(10) 0.0036(9) 0.0043(8) -0.0109(9)
C15 0.0212(10) 0.0457(13) 0.0256(11) 0.0026(9) 0.0074(8) -0.0021(9)
C16 0.0230(10) 0.0310(10) 0.0221(10) 0.0021(8) 0.0056(8) -0.0002(8)
C17 0.0393(12) 0.0291(11) 0.0427(13) -0.0068(9) 0.0157(10) -0.0025(10)
C18 0.0368(13) 0.0695(17) 0.0437(14) -0.0060(12) 0.0140(11) -0.0259(12)
C19 0.0346(12) 0.0351(12) 0.0428(13) -0.0050(10) 0.0163(10) 0.0017(10)

loop_
_atom_type_symbol
_atom_type_description
_atom_type_scat_dispersion_real
_atom_type_scat_dispersion_imag
_atom_type_scat_source
C C 0.0033 0.0016 'International Tables Vol C Tables 4.2.6.8 and 6.1.1.4'
H H 0.0000 0.0000 'International Tables Vol C Tables 4.2.6.8 and 6.1.1.4'

loop_
_geom_angle_atom_site_label_1
_geom_angle_atom_site_label_2
_geom_angle_atom_site_label_3
_geom_angle
_geom_angle_site_symmetry_1
C3 C1 C2 118.17(16) 3_565
C3 C1 H1A 120.9 3_565
C2 C1 H1A 120.9 .
C6 C2 C1 130.87(17) .
C6 C2 C3 109.38(16) .
C1 C2 C3 119.75(15) .
C1 C3 C2 122.08(16) 3_565
C1 C3 C4 131.30(17) 3_565
C2 C3 C4 106.62(15) .
C10 C4 C5 120.63(16) .
C10 C4 C3 132.21(17) .
C5 C4 C3 107.14(15) .
C7 C5 C4 120.29(16) .
C7 C5 C6 130.74(16) .
C4 C5 C6 108.97(15) .
C2 C6 C5 107.86(15) .
C2 C6 C11 129.00(16) .
C5 C6 C11 123.08(15) .
C8 C7 C5 118.56(17) .
C8 C7 H7A 120.7 .
C5 C7 H7A 120.7 .
C7 C8 C9 121.14(17) .
C7 C8 H8A 119.4 .
C9 C8 H8A 119.4 .
C8 C9 C10 120.60(17) .
C8 C9 H9A 119.7 .
C10 C9 H9A 119.7 .
C4 C10 C9 118.78(17) .
C4 C10 H10A 120.6 .
C9 C10 H10A 120.6 .
C16 C11 C12 119.66(16) .
C16 C11 C6 119.95(16) .
C12 C11 C6 120.26(16) .
C13 C12 C11 119.07(17) .
C13 C12 C17 119.67(18) .
C11 C12 C17 121.17(17) .
C12 C13 C14 122.13(19) .
C12 C13 H13A 118.9 .
C14 C13 H13A 118.9 .
C15 C14 C13 117.84(18) .
C15 C14 C18 121.0(2) .
C13 C14 C18 121.2(2) .
C14 C15 C16 122.29(18) .
C14 C15 H15A 118.9 .
C16 C15 H15A 118.9 .
C15 C16 C11 119.00(18) .
C15 C16 C19 119.27(18) .
C11 C16 C19 121.72(17) .
C12 C17 H17A 109.5 .
C12 C17 H17B 109.5 .
H17A C17 H17B 109.5 .
C12 C17 H17C 109.5 .
H17A C17 H17C 109.5 .
H17B C17 H17C 109.5 .
C14 C18 H18A 109.5 .
C14 C18 H18B 109.5 .
H18A C18 H18B 109.5 .
C14 C18 H18C 109.5 .
H18A C18 H18C 109.5 .
H18B C18 H18C 109.5 .
C16 C19 H19A 109.5 .
C16 C19 H19B 109.5 .
H19A C19 H19B 109.5 .
C16 C19 H19C 109.5 .
H19A C19 H19C 109.5 .
H19B C19 H19C 109.5 .

loop_
_geom_bond_atom_site_label_1
_geom_bond_atom_site_label_2
_geom_bond_distance
_geom_bond_site_symmetry_2
C1 C3 1.356(2) 3_565
C1 C2 1.433(3) .
C1 H1A 0.9500 .
C2 C6 1.380(2) .
C2 C3 1.467(2) .
C3 C1 1.356(2) 3_565
C3 C4 1.469(3) .
C4 C10 1.382(3) .
C4 C5 1.413(2) .
C5 C7 1.391(3) .
C5 C6 1.471(2) .
C6 C11 1.484(2) .
C7 C8 1.388(3) .
C7 H7A 0.9500 .
C8 C9 1.390(3) .
C8 H8A 0.9500 .
C9 C10 1.394(3) .
C9 H9A 0.9500 .
C10 H10A 0.9500 .
C11 C16 1.407(3) .
C11 C12 1.410(3) .
C12 C13 1.391(3) .
C12 C17 1.510(3) .
C13 C14 1.394(3) .
C13 H13A 0.9500 .
C14 C15 1.385(3) .
C14 C18 1.505(3) .
C15 C16 1.396(3) .
C15 H15A 0.9500 .
C16 C19 1.505(3) .
C17 H17A 0.9800 .
C17 H17B 0.9800 .
C17 H17C 0.9800 .
C18 H18A 0.9800 .
C18 H18B 0.9800 .
C18 H18C 0.9800 .
C19 H19A 0.9800 .
C19 H19B 0.9800 .
C19 H19C 0.9800 .

loop_
_geom_torsion_atom_site_label_1
_geom_torsion_atom_site_label_2
_geom_torsion_atom_site_label_3
_geom_torsion_atom_site_label_4
_geom_torsion
_geom_torsion_site_symmetry_1
_geom_torsion_site_symmetry_4
C3 C1 C2 C6 179.39(18) 3_565 .
C3 C1 C2 C3 -0.7(3) 3_565 .
C6 C2 C3 C1 -179.33(17) . 3_565
C1 C2 C3 C1 0.8(3) . 3_565
C6 C2 C3 C4 1.26(19) . .
C1 C2 C3 C4 -178.63(15) . .
C1 C3 C4 C10 -1.6(3) 3_565 .
C2 C3 C4 C10 177.72(19) . .
C1 C3 C4 C5 -179.98(18) 3_565 .
C2 C3 C4 C5 -0.65(19) . .
C10 C4 C5 C7 1.1(3) . .
C3 C4 C5 C7 179.65(16) . .
C10 C4 C5 C6 -178.74(16) . .
C3 C4 C5 C6 -0.15(19) . .
C1 C2 C6 C5 178.52(18) . .
C3 C2 C6 C5 -1.3(2) . .
C1 C2 C6 C11 -4.3(3) . .
C3 C2 C6 C11 175.87(17) . .
C7 C5 C6 C2 -178.83(18) . .
C4 C5 C6 C2 0.9(2) . .
C7 C5 C6 C11 3.8(3) . .
C4 C5 C6 C11 -176.47(16) . .
C4 C5 C7 C8 -0.5(3) . .
C6 C5 C7 C8 179.24(17) . .
C5 C7 C8 C9 -0.4(3) . .
C7 C8 C9 C10 0.7(3) . .
C5 C4 C10 C9 -0.7(3) . .
C3 C4 C10 C9 -178.89(18) . .
C8 C9 C10 C4 -0.2(3) . .
C2 C6 C11 C16 -68.5(3) . .
C5 C6 C11 C16 108.3(2) . .
C2 C6 C11 C12 115.5(2) . .
C5 C6 C11 C12 -67.6(2) . .
C16 C11 C12 C13 -1.5(3) . .
C6 C11 C12 C13 174.43(16) . .
C16 C11 C12 C17 175.01(17) . .
C6 C11 C12 C17 -9.0(3) . .
C11 C12 C13 C14 1.4(3) . .
C17 C12 C13 C14 -175.20(18) . .
C12 C13 C14 C15 -0.1(3) . .
C12 C13 C14 C18 -179.63(19) . .
C13 C14 C15 C16 -1.1(3) . .
C18 C14 C15 C16 178.44(19) . .
C14 C15 C16 C11 0.9(3) . .
C14 C15 C16 C19 -177.63(18) . .
C12 C11 C16 C15 0.4(3) . .
C6 C11 C16 C15 -175.57(16) . .
C12 C11 C16 C19 178.93(17) . .
C6 C11 C16 C19 3.0(3) . .
